data_4124419
loop_
_publ_author_name
'Che, C.M.'
'Mak, T.C.W.'
'Lee, W.M.'
'Gray, H.B.'

_publ_section_title
;
 Axial-ligand and metal-metal trans influences in binuclear platinum(III)
 complexes. Crystal structures and spectroscopic properties of K4 Pt2 (P2
 O5 H2)4 (S C N)2 (H2 O)2 etc.
;
_journal_name_full 'Journal of the American Chemical Society'
_journal_page_first 4446
_journal_page_last 4451
_journal_volume 108
_journal_year 1986
_chemical_formula_sum 'C2 H12 K4 N2 O22 P8 Pt2 S2'
_chemical_name_systematic 'K4 Pt2 (P2 O5 H2)4 (S C N)2 (H2 O)2'
_space_group_IT_number 2
_symmetry_space_group_name_Hall '-P 1'
_symmetry_space_group_name_H-M 'P -1'
_cell_angle_alpha 117.19
_cell_angle_beta 110.88
_cell_angle_gamma 94.18
_cell_formula_units_Z 1
_cell_length_a 9.509
_cell_length_b 9.494
_cell_length_c 9.957
_cell_volume 716.375
_citation_journal_id_ASTM JACSAT
_cod_data_source_file Che_JACSAT_1986_1337.cif
_cod_data_source_block C2H12K4N2O22P8Pt2S2
_cod_original_cell_volume 716.3747
_cod_database_code 4124419

loop_
_symmetry_equiv_pos_as_xyz
x,y,z
-x,-y,-z

loop_
_atom_site_label
_atom_site_type_symbol
_atom_site_fract_x
_atom_site_fract_y
_atom_site_fract_z
_atom_site_occupancy
_atom_site_U_iso_or_equiv
O10 O-2 0.0162 -0.4517 -0.2534 1 0.0
O6 O-2 0.0491 -0.288 0.04 1 0.0
O5 O-2 0.1895 -0.0317 -0.2991 1 0.0
O11 O-2 0.3003 0.4492 -0.05 1 0.0
P1 P+3 0.3234 0.1242 0.1846 1 0.0
O1 O-2 0.3125 0.0682 -0.0002 1 0.0
K1 K+1 0.7109 0.2737 0.5029 1 0.0
O7 O-2 -0.0226 -0.1586 0.2826 1 0.0
K2 K+1 0.5193 0.2595 -0.0439 1 0.0
O9 O-2 -0.2221 -0.4424 -0.2015 1 0.0
P2 P+3 0.1778 -0.086 -0.1768 1 0.0
C1 C+4 0.342 0.2819 0.5732 1 0.0
Pt1 Pt+3 0.06973 0.10203 0.17258 1 0.0
O2 O-2 0.4188 0.03 0.2467 1 0.0
S1 S-2 0.1725 0.3058 0.4754 1 0.0
O3 O-2 0.4261 0.3066 0.2848 1 0.0
P4 P+3 -0.0641 -0.3364 -0.148 1 0.0
O4 O-2 0.2321 -0.2388 -0.2123 1 0.0
N1 N-3 0.4644 0.2759 0.6527 1 0.0
P3 P+3 0.0832 -0.1226 0.2136 1 0.0
O8 O-2 0.2553 -0.1069 0.334 1 0.0
